data_4335080
loop_
_publ_author_name
'Anatolie Gavriluta'
'Gabriel E. B\"uchel'
'Leon Freitag'
'Ghenadie Novitchi'
'Jean Bernard Tommasino'
'Erwann Jeanneau'
'Paul-Steffen Kuhn'
'Leticia Gonz\'alez'
'Vladimir B. Arion'
'Dominique Luneau'

_publ_section_title
;
 Mechanism Elucidation of the cis-trans Isomerization of an Azole
 Ruthenium-Nitrosyl Complex and Its Osmium Counterpart
;
_journal_name_full 'Inorganic Chemistry'
_journal_page_first 6260
_journal_page_last 6272
_journal_paper_doi 10.1021/ic4004824
_journal_volume 52
_journal_year 2013
_chemical_formula_moiety 'C16 H36 N, C7 H6 Cl4 N3 O Ru'
_chemical_formula_sum 'C23 H42 Cl4 N4 O Ru'
_chemical_formula_weight 633.48
_chemical_name_systematic
; 
Tetrabutylammonium trans-[tetrachlorido-1H-indazole-nitrosyl-ruthenate]  
;
_space_group_IT_number 14
_symmetry_cell_setting monoclinic
_symmetry_space_group_name_Hall '-P 2ybc'
_symmetry_space_group_name_H-M 'P 1 21/c 1'
_atom_sites_solution_hydrogens geom
_atom_sites_solution_primary direct
_atom_sites_solution_secondary difmap
_audit_creation_method SHELXL-97
_cell_angle_alpha 90.00
_cell_angle_beta 100.759(2)
_cell_angle_gamma 90.00
_cell_formula_units_Z 4
_cell_length_a 10.0975(5)
_cell_length_b 15.8422(9)
_cell_length_c 18.9705(10)
_cell_measurement_reflns_used 9910
_cell_measurement_temperature 150(2)
_cell_measurement_theta_max 23.84
_cell_measurement_theta_min 2.42
_cell_volume 2981.3(3)
_computing_cell_refinement 'Bruker SAINT'
_computing_data_collection 'Bruker APEX2'
_computing_data_reduction 'Bruker SAINT'
_computing_molecular_graphics 'Bruker SHELXTL'
_computing_publication_material 'Bruker SHELXTL'
_computing_structure_refinement 'SHELXL-97 (Sheldrick, 2008)'
_computing_structure_solution 'SHELXS-97 (Sheldrick, 2008)'
_diffrn_ambient_temperature 150(2)
_diffrn_measured_fraction_theta_full 0.992
_diffrn_measured_fraction_theta_max 0.992
_diffrn_measurement_device_type 'Bruker APEX-II CCD'
_diffrn_measurement_method '\f and \w scans'
_diffrn_radiation_monochromator graphite
_diffrn_radiation_source 'fine-focus sealed tube'
_diffrn_radiation_type MoK\a
_diffrn_radiation_wavelength 0.71073
_diffrn_reflns_av_R_equivalents 0.0908
_diffrn_reflns_av_sigmaI/netI 0.0449
_diffrn_reflns_limit_h_max 12
_diffrn_reflns_limit_h_min -12
_diffrn_reflns_limit_k_max 19
_diffrn_reflns_limit_k_min -19
_diffrn_reflns_limit_l_max 22
_diffrn_reflns_limit_l_min -22
_diffrn_reflns_number 81173
_diffrn_reflns_theta_full 25.42
_diffrn_reflns_theta_max 25.42
_diffrn_reflns_theta_min 2.05
_exptl_absorpt_coefficient_mu 0.906
_exptl_absorpt_correction_T_max 0.9821
_exptl_absorpt_correction_T_min 0.8761
_exptl_absorpt_correction_type multi-scan
_exptl_absorpt_process_details SADABS
_exptl_crystal_colour purple
_exptl_crystal_density_diffrn 1.411
_exptl_crystal_description stick
_exptl_crystal_F_000 1312
_exptl_crystal_size_max 0.15
_exptl_crystal_size_mid 0.02
_exptl_crystal_size_min 0.02
_refine_diff_density_max 0.372
_refine_diff_density_min -0.393
_refine_diff_density_rms 0.080
_refine_ls_extinction_method none
_refine_ls_goodness_of_fit_ref 1.025
_refine_ls_hydrogen_treatment constr
_refine_ls_matrix_type full
_refine_ls_number_parameters 298
_refine_ls_number_reflns 5451
_refine_ls_number_restraints 0
_refine_ls_restrained_S_all 1.025
_refine_ls_R_factor_all 0.0592
_refine_ls_R_factor_gt 0.0310
_refine_ls_shift/su_max 0.001
_refine_ls_shift/su_mean 0.000
_refine_ls_structure_factor_coef Fsqd
_refine_ls_weighting_details 'calc w=1/[\s^2^(Fo^2^)+(0.0223P)^2^+2.2248P] where P=(Fo^2^+2Fc^2^)/3'
_refine_ls_weighting_scheme calc
_refine_ls_wR_factor_gt 0.0553
_refine_ls_wR_factor_ref 0.0641
_reflns_number_gt 4073
_reflns_number_total 5451
_reflns_threshold_expression >2sigma(I)
_cod_data_source_file ic4004824_si_001_2.cif
_cod_data_source_block trans-Ru
_cod_database_code 4335080

loop_
_symmetry_equiv_pos_as_xyz
'x, y, z'
'-x, y+1/2, -z+1/2'
'-x, -y, -z'
'x, -y-1/2, z-1/2'

loop_
_atom_site_label
_atom_site_type_symbol
_atom_site_fract_x
_atom_site_fract_y
_atom_site_fract_z
_atom_site_U_iso_or_equiv
_atom_site_adp_type
_atom_site_occupancy
_atom_site_symmetry_multiplicity
_atom_site_calc_flag
_atom_site_refinement_flags
Ru1 Ru -0.11396(2) 0.808102(15) 0.032834(12) 0.01871(7) Uani 1 1 d .
Cl1 Cl -0.11251(7) 0.75931(5) 0.15077(4) 0.02637(18) Uani 1 1 d .
Cl2 Cl -0.13623(7) 0.94708(4) 0.07374(4) 0.02315(17) Uani 1 1 d .
Cl3 Cl -0.09453(7) 0.86149(5) -0.08092(4) 0.03000(19) Uani 1 1 d .
Cl4 Cl -0.05955(8) 0.67108(5) -0.00115(4) 0.03030(19) Uani 1 1 d .
O1 O -0.3971(2) 0.78177(17) -0.01330(14) 0.0537(7) Uani 1 1 d .
N1 N 0.0947(2) 0.82939(15) 0.06266(12) 0.0214(6) Uani 1 1 d .
N2 N 0.1544(2) 0.89868(15) 0.04183(12) 0.0219(6) Uani 1 1 d .
H2 H 0.1119 0.9390 0.0147 0.026 Uiso 1 1 calc R
N3 N -0.2842(2) 0.79204(15) 0.00623(13) 0.0255(6) Uani 1 1 d .
C1 C 0.1890(3) 0.78391(19) 0.10326(16) 0.0269(7) Uani 1 1 d .
H1 H 0.1740 0.7318 0.1254 0.032 Uiso 1 1 calc R
C2 C 0.3147(3) 0.82392(19) 0.10893(15) 0.0257(7) Uani 1 1 d .
C3 C 0.4486(3) 0.8069(2) 0.14311(17) 0.0367(8) Uani 1 1 d .
H3 H 0.4699 0.7574 0.1712 0.044 Uiso 1 1 calc R
C4 C 0.5467(3) 0.8633(2) 0.13481(17) 0.0370(9) Uani 1 1 d .
H4 H 0.6375 0.8522 0.1568 0.044 Uiso 1 1 calc R
C5 C 0.5163(3) 0.9368(2) 0.09468(16) 0.0325(8) Uani 1 1 d .
H5 H 0.5873 0.9749 0.0909 0.039 Uiso 1 1 calc R
C6 C 0.3888(3) 0.9562(2) 0.06072(16) 0.0278(7) Uani 1 1 d .
H6 H 0.3692 1.0065 0.0334 0.033 Uiso 1 1 calc R
C7 C 0.2886(3) 0.89786(19) 0.06835(14) 0.0207(7) Uani 1 1 d .
N4 N 0.9928(2) 0.49035(15) 0.19209(12) 0.0230(6) Uani 1 1 d .
C8 C 0.8892(3) 0.48087(19) 0.24032(15) 0.0251(7) Uani 1 1 d .
H8A H 0.8426 0.4261 0.2297 0.030 Uiso 1 1 calc R
H8B H 0.9371 0.4792 0.2908 0.030 Uiso 1 1 calc R
C9 C 0.7839(3) 0.55026(19) 0.23279(16) 0.0278(7) Uani 1 1 d .
H9A H 0.8274 0.6043 0.2501 0.033 Uiso 1 1 calc R
H9B H 0.7420 0.5571 0.1816 0.033 Uiso 1 1 calc R
C10 C 0.6770(3) 0.5285(2) 0.27574(18) 0.0322(8) Uani 1 1 d .
H10A H 0.7194 0.5238 0.3270 0.039 Uiso 1 1 calc R
H10B H 0.6377 0.4729 0.2599 0.039 Uiso 1 1 calc R
C11 C 0.5654(4) 0.5936(2) 0.2678(2) 0.0499(10) Uani 1 1 d .
H11A H 0.4995 0.5771 0.2972 0.075 Uiso 1 1 calc R
H11B H 0.5208 0.5970 0.2173 0.075 Uiso 1 1 calc R
H11C H 0.6037 0.6487 0.2836 0.075 Uiso 1 1 calc R
C12 C 0.9243(3) 0.4949(2) 0.11361(15) 0.0271(7) Uani 1 1 d .
H12A H 0.8846 0.5519 0.1044 0.033 Uiso 1 1 calc R
H12B H 0.9945 0.4888 0.0838 0.033 Uiso 1 1 calc R
C13 C 0.8145(3) 0.4304(2) 0.08805(16) 0.0303(7) Uani 1 1 d .
H13A H 0.7443 0.4335 0.1181 0.036 Uiso 1 1 calc R
H13B H 0.8532 0.3728 0.0922 0.036 Uiso 1 1 calc R
C14 C 0.7525(3) 0.4491(2) 0.00990(17) 0.0383(9) Uani 1 1 d .
H14A H 0.7222 0.5086 0.0057 0.046 Uiso 1 1 calc R
H14B H 0.8221 0.4418 -0.0201 0.046 Uiso 1 1 calc R
C15 C 0.6343(4) 0.3922(3) -0.0180(2) 0.0604(12) Uani 1 1 d .
H15A H 0.5976 0.4064 -0.0681 0.091 Uiso 1 1 calc R
H15B H 0.5644 0.3999 0.0110 0.091 Uiso 1 1 calc R
H15C H 0.6643 0.3332 -0.0149 0.091 Uiso 1 1 calc R
C16 C 1.0849(3) 0.41361(19) 0.20531(16) 0.0275(7) Uani 1 1 d .
H16A H 1.1089 0.4040 0.2577 0.033 Uiso 1 1 calc R
H16B H 1.0337 0.3636 0.1840 0.033 Uiso 1 1 calc R
C17 C 1.2139(3) 0.41910(19) 0.17579(16) 0.0270(7) Uani 1 1 d .
H17A H 1.2759 0.4600 0.2045 0.032 Uiso 1 1 calc R
H17B H 1.1933 0.4397 0.1257 0.032 Uiso 1 1 calc R
C18 C 1.2818(3) 0.3333(2) 0.17804(17) 0.0303(8) Uani 1 1 d .
H18A H 1.2926 0.3098 0.2272 0.036 Uiso 1 1 calc R
H18B H 1.2240 0.2942 0.1450 0.036 Uiso 1 1 calc R
C19 C 1.4183(3) 0.3397(2) 0.1567(2) 0.0460(10) Uani 1 1 d .
H19A H 1.4600 0.2837 0.1589 0.069 Uiso 1 1 calc R
H19B H 1.4760 0.3779 0.1896 0.069 Uiso 1 1 calc R
H19C H 1.4076 0.3617 0.1077 0.069 Uiso 1 1 calc R
C20 C 1.0709(3) 0.57224(18) 0.20837(15) 0.0241(7) Uani 1 1 d .
H20A H 1.1389 0.5755 0.1771 0.029 Uiso 1 1 calc R
H20B H 1.0076 0.6199 0.1954 0.029 Uiso 1 1 calc R
C21 C 1.1417(3) 0.58408(19) 0.28489(16) 0.0277(7) Uani 1 1 d .
H21A H 1.2100 0.5392 0.2979 0.033 Uiso 1 1 calc R
H21B H 1.0756 0.5795 0.3173 0.033 Uiso 1 1 calc R
C22 C 1.2098(3) 0.6700(2) 0.29429(17) 0.0331(8) Uani 1 1 d .
H22A H 1.1424 0.7144 0.2773 0.040 Uiso 1 1 calc R
H22B H 1.2804 0.6727 0.2645 0.040 Uiso 1 1 calc R
C23 C 1.2734(3) 0.6870(2) 0.37226(18) 0.0403(9) Uani 1 1 d .
H23A H 1.3153 0.7430 0.3763 0.060 Uiso 1 1 calc R
H23B H 1.3420 0.6441 0.3888 0.060 Uiso 1 1 calc R
H23C H 1.2036 0.6849 0.4019 0.060 Uiso 1 1 calc R

loop_
_atom_site_aniso_label
_atom_site_aniso_U_11
_atom_site_aniso_U_22
_atom_site_aniso_U_33
_atom_site_aniso_U_23
_atom_site_aniso_U_13
_atom_site_aniso_U_12
Ru1 0.02004(12) 0.01667(13) 0.01847(13) 0.00170(11) 0.00117(9) -0.00068(10)
Cl1 0.0335(4) 0.0241(4) 0.0224(4) 0.0055(3) 0.0074(3) 0.0058(3)
Cl2 0.0225(4) 0.0173(4) 0.0284(4) 0.0000(3) 0.0017(3) 0.0013(3)
Cl3 0.0326(4) 0.0357(5) 0.0199(4) 0.0064(3) 0.0002(3) -0.0070(3)
Cl4 0.0423(4) 0.0200(4) 0.0294(4) -0.0034(3) 0.0087(4) 0.0013(3)
O1 0.0255(14) 0.074(2) 0.0586(17) -0.0239(14) 0.0001(12) -0.0083(12)
N1 0.0227(13) 0.0190(14) 0.0217(13) 0.0040(10) 0.0025(11) 0.0015(11)
N2 0.0180(12) 0.0217(14) 0.0253(13) 0.0074(11) 0.0019(11) 0.0028(10)
N3 0.0251(14) 0.0275(16) 0.0233(13) -0.0040(11) 0.0034(11) -0.0028(12)
C1 0.0281(17) 0.0223(18) 0.0283(17) 0.0084(14) 0.0005(14) 0.0035(13)
C2 0.0256(16) 0.0319(19) 0.0189(15) 0.0012(14) 0.0024(13) 0.0053(14)
C3 0.0327(18) 0.044(2) 0.0293(18) 0.0108(17) -0.0038(15) 0.0124(17)
C4 0.0190(16) 0.059(3) 0.0306(19) 0.0007(18) -0.0002(14) 0.0068(17)
C5 0.0230(16) 0.051(2) 0.0251(17) -0.0001(16) 0.0079(14) -0.0052(15)
C6 0.0237(16) 0.0339(19) 0.0265(17) 0.0027(14) 0.0066(14) 0.0010(14)
C7 0.0173(15) 0.0282(18) 0.0158(15) -0.0025(13) 0.0011(12) 0.0030(13)
N4 0.0273(13) 0.0201(14) 0.0228(13) 0.0058(11) 0.0073(11) 0.0022(11)
C8 0.0287(16) 0.0255(18) 0.0224(16) 0.0051(14) 0.0085(13) -0.0015(14)
C9 0.0333(17) 0.0245(18) 0.0261(17) 0.0034(14) 0.0073(14) 0.0020(14)
C10 0.0296(17) 0.0301(19) 0.0386(19) 0.0048(16) 0.0110(15) -0.0003(15)
C11 0.047(2) 0.047(2) 0.061(3) 0.008(2) 0.025(2) 0.0105(19)
C12 0.0315(17) 0.0306(19) 0.0193(16) 0.0056(14) 0.0045(13) 0.0035(14)
C13 0.0335(18) 0.0335(19) 0.0257(17) 0.0002(15) 0.0100(14) 0.0004(15)
C14 0.0385(19) 0.049(2) 0.0261(18) 0.0029(16) 0.0022(15) -0.0002(17)
C15 0.057(3) 0.075(3) 0.043(2) -0.008(2) -0.003(2) -0.010(2)
C16 0.0301(17) 0.0225(18) 0.0286(17) 0.0057(14) 0.0021(14) 0.0047(14)
C17 0.0293(17) 0.0238(18) 0.0276(17) -0.0011(14) 0.0042(14) 0.0022(14)
C18 0.0331(17) 0.0303(19) 0.0255(17) -0.0065(14) 0.0004(14) 0.0069(14)
C19 0.040(2) 0.050(2) 0.049(2) -0.0119(19) 0.0123(18) 0.0099(18)
C20 0.0288(16) 0.0171(17) 0.0285(17) 0.0037(13) 0.0109(14) 0.0009(13)
C21 0.0300(17) 0.0248(18) 0.0293(17) 0.0027(14) 0.0081(14) 0.0011(14)
C22 0.0273(17) 0.032(2) 0.041(2) 0.0029(15) 0.0090(15) -0.0009(14)
C23 0.0352(18) 0.041(2) 0.045(2) -0.0087(18) 0.0074(16) -0.0084(17)

loop_
_atom_type_symbol
_atom_type_description
_atom_type_scat_dispersion_real
_atom_type_scat_dispersion_imag
_atom_type_scat_source
C C 0.0033 0.0016 'International Tables Vol C Tables 4.2.6.8 and 6.1.1.4'
H H 0.0000 0.0000 'International Tables Vol C Tables 4.2.6.8 and 6.1.1.4'
N N 0.0061 0.0033 'International Tables Vol C Tables 4.2.6.8 and 6.1.1.4'
O O 0.0106 0.0060 'International Tables Vol C Tables 4.2.6.8 and 6.1.1.4'
Cl Cl 0.1484 0.1585 'International Tables Vol C Tables 4.2.6.8 and 6.1.1.4'
Ru Ru -1.2594 0.8363 'International Tables Vol C Tables 4.2.6.8 and 6.1.1.4'

loop_
_geom_angle_atom_site_label_1
_geom_angle_atom_site_label_2
_geom_angle_atom_site_label_3
_geom_angle
N3 Ru1 N1 178.40(10)
N3 Ru1 Cl4 93.14(8)
N1 Ru1 Cl4 87.04(7)
N3 Ru1 Cl2 94.78(8)
N1 Ru1 Cl2 85.08(7)
Cl4 Ru1 Cl2 172.03(3)
N3 Ru1 Cl3 91.94(8)
N1 Ru1 Cl3 86.47(6)
Cl4 Ru1 Cl3 90.95(3)
Cl2 Ru1 Cl3 89.75(3)
N3 Ru1 Cl1 93.36(8)
N1 Ru1 Cl1 88.22(6)
Cl4 Ru1 Cl1 89.84(3)
Cl2 Ru1 Cl1 88.74(3)
Cl3 Ru1 Cl1 174.59(3)
C1 N1 N2 107.6(2)
C1 N1 Ru1 130.2(2)
N2 N1 Ru1 122.14(16)
N1 N2 C7 110.8(2)
N1 N2 H2 124.6
C7 N2 H2 124.6
O1 N3 Ru1 178.2(2)
N1 C1 C2 109.9(3)
N1 C1 H1 125.0
C2 C1 H1 125.0
C1 C2 C7 105.1(2)
C1 C2 C3 136.3(3)
C7 C2 C3 118.6(3)
C4 C3 C2 118.4(3)
C4 C3 H3 120.8
C2 C3 H3 120.8
C3 C4 C5 121.3(3)
C3 C4 H4 119.3
C5 C4 H4 119.3
C6 C5 C4 122.6(3)
C6 C5 H5 118.7
C4 C5 H5 118.7
C5 C6 C7 116.1(3)
C5 C6 H6 121.9
C7 C6 H6 121.9
N2 C7 C6 130.4(3)
N2 C7 C2 106.5(2)
C6 C7 C2 123.0(3)
C20 N4 C8 110.5(2)
C20 N4 C16 111.8(2)
C8 N4 C16 106.8(2)
C20 N4 C12 106.4(2)
C8 N4 C12 110.8(2)
C16 N4 C12 110.5(2)
C9 C8 N4 114.9(2)
C9 C8 H8A 108.6
N4 C8 H8A 108.6
C9 C8 H8B 108.6
N4 C8 H8B 108.6
H8A C8 H8B 107.5
C10 C9 C8 110.0(2)
C10 C9 H9A 109.7
C8 C9 H9A 109.7
C10 C9 H9B 109.7
C8 C9 H9B 109.7
H9A C9 H9B 108.2
C9 C10 C11 112.6(3)
C9 C10 H10A 109.1
C11 C10 H10A 109.1
C9 C10 H10B 109.1
C11 C10 H10B 109.1
H10A C10 H10B 107.8
C10 C11 H11A 109.5
C10 C11 H11B 109.5
H11A C11 H11B 109.5
C10 C11 H11C 109.5
H11A C11 H11C 109.5
H11B C11 H11C 109.5
C13 C12 N4 116.9(2)
C13 C12 H12A 108.1
N4 C12 H12A 108.1
C13 C12 H12B 108.1
N4 C12 H12B 108.1
H12A C12 H12B 107.3
C12 C13 C14 108.8(3)
C12 C13 H13A 109.9
C14 C13 H13A 109.9
C12 C13 H13B 109.9
C14 C13 H13B 109.9
H13A C13 H13B 108.3
C15 C14 C13 112.2(3)
C15 C14 H14A 109.2
C13 C14 H14A 109.2
C15 C14 H14B 109.2
C13 C14 H14B 109.2
H14A C14 H14B 107.9
C14 C15 H15A 109.5
C14 C15 H15B 109.5
H15A C15 H15B 109.5
C14 C15 H15C 109.5
H15A C15 H15C 109.5
H15B C15 H15C 109.5
C17 C16 N4 115.7(2)
C17 C16 H16A 108.3
N4 C16 H16A 108.3
C17 C16 H16B 108.3
N4 C16 H16B 108.3
H16A C16 H16B 107.4
C16 C17 C18 110.7(3)
C16 C17 H17A 109.5
C18 C17 H17A 109.5
C16 C17 H17B 109.5
C18 C17 H17B 109.5
H17A C17 H17B 108.1
C19 C18 C17 111.2(3)
C19 C18 H18A 109.4
C17 C18 H18A 109.4
C19 C18 H18B 109.4
C17 C18 H18B 109.4
H18A C18 H18B 108.0
C18 C19 H19A 109.5
C18 C19 H19B 109.5
H19A C19 H19B 109.5
C18 C19 H19C 109.5
H19A C19 H19C 109.5
H19B C19 H19C 109.5
C21 C20 N4 115.9(2)
C21 C20 H20A 108.3
N4 C20 H20A 108.3
C21 C20 H20B 108.3
N4 C20 H20B 108.3
H20A C20 H20B 107.4
C20 C21 C22 110.3(2)
C20 C21 H21A 109.6
C22 C21 H21A 109.6
C20 C21 H21B 109.6
C22 C21 H21B 109.6
H21A C21 H21B 108.1
C21 C22 C23 111.8(3)
C21 C22 H22A 109.3
C23 C22 H22A 109.3
C21 C22 H22B 109.3
C23 C22 H22B 109.3
H22A C22 H22B 107.9
C22 C23 H23A 109.5
C22 C23 H23B 109.5
H23A C23 H23B 109.5
C22 C23 H23C 109.5
H23A C23 H23C 109.5
H23B C23 H23C 109.5

loop_
_geom_bond_atom_site_label_1
_geom_bond_atom_site_label_2
_geom_bond_distance
Ru1 N3 1.717(2)
Ru1 N1 2.104(2)
Ru1 Cl4 2.3583(8)
Ru1 Cl2 2.3592(7)
Ru1 Cl3 2.3597(8)
Ru1 Cl1 2.3646(7)
O1 N3 1.144(3)
N1 C1 1.321(3)
N1 N2 1.346(3)
N2 C7 1.355(3)
N2 H2 0.8800
C1 C2 1.405(4)
C1 H1 0.9500
C2 C7 1.399(4)
C2 C3 1.412(4)
C3 C4 1.365(5)
C3 H3 0.9500
C4 C5 1.394(5)
C4 H4 0.9500
C5 C6 1.363(4)
C5 H5 0.9500
C6 C7 1.398(4)
C6 H6 0.9500
N4 C20 1.519(4)
N4 C8 1.521(4)
N4 C16 1.523(4)
N4 C12 1.522(3)
C8 C9 1.517(4)
C8 H8A 0.9900
C8 H8B 0.9900
C9 C10 1.509(4)
C9 H9A 0.9900
C9 H9B 0.9900
C10 C11 1.514(4)
C10 H10A 0.9900
C10 H10B 0.9900
C11 H11A 0.9800
C11 H11B 0.9800
C11 H11C 0.9800
C12 C13 1.518(4)
C12 H12A 0.9900
C12 H12B 0.9900
C13 C14 1.527(4)
C13 H13A 0.9900
C13 H13B 0.9900
C14 C15 1.511(5)
C14 H14A 0.9900
C14 H14B 0.9900
C15 H15A 0.9800
C15 H15B 0.9800
C15 H15C 0.9800
C16 C17 1.513(4)
C16 H16A 0.9900
C16 H16B 0.9900
C17 C18 1.520(4)
C17 H17A 0.9900
C17 H17B 0.9900
C18 C19 1.511(4)
C18 H18A 0.9900
C18 H18B 0.9900
C19 H19A 0.9800
C19 H19B 0.9800
C19 H19C 0.9800
C20 C21 1.505(4)
C20 H20A 0.9900
C20 H20B 0.9900
C21 C22 1.521(4)
C21 H21A 0.9900
C21 H21B 0.9900
C22 C23 1.522(4)
C22 H22A 0.9900
C22 H22B 0.9900
C23 H23A 0.9800
C23 H23B 0.9800
C23 H23C 0.9800

loop_
_geom_torsion_atom_site_label_1
_geom_torsion_atom_site_label_2
_geom_torsion_atom_site_label_3
_geom_torsion_atom_site_label_4
_geom_torsion
Cl4 Ru1 N1 C1 -50.2(3)
Cl2 Ru1 N1 C1 128.7(3)
Cl3 Ru1 N1 C1 -141.3(3)
Cl1 Ru1 N1 C1 39.8(3)
Cl4 Ru1 N1 N2 131.3(2)
Cl2 Ru1 N1 N2 -49.89(19)
Cl3 Ru1 N1 N2 40.16(19)
Cl1 Ru1 N1 N2 -138.8(2)
C1 N1 N2 C7 0.7(3)
Ru1 N1 N2 C7 179.56(18)
N2 N1 C1 C2 -0.5(3)
Ru1 N1 C1 C2 -179.23(19)
N1 C1 C2 C7 0.1(3)
N1 C1 C2 C3 -179.4(3)
C1 C2 C3 C4 179.3(3)
C7 C2 C3 C4 -0.2(5)
C2 C3 C4 C5 1.1(5)
C3 C4 C5 C6 -1.0(5)
C4 C5 C6 C7 0.1(5)
N1 N2 C7 C6 -179.8(3)
N1 N2 C7 C2 -0.6(3)
C5 C6 C7 N2 179.9(3)
C5 C6 C7 C2 0.8(4)
C1 C2 C7 N2 0.3(3)
C3 C2 C7 N2 180.0(3)
C1 C2 C7 C6 179.6(3)
C3 C2 C7 C6 -0.7(4)
C20 N4 C8 C9 60.4(3)
C16 N4 C8 C9 -177.8(2)
C12 N4 C8 C9 -57.3(3)
N4 C8 C9 C10 172.7(2)
C8 C9 C10 C11 -177.4(3)
C20 N4 C12 C13 -166.3(3)
C8 N4 C12 C13 -46.1(3)
C16 N4 C12 C13 72.1(3)
N4 C12 C13 C14 176.3(3)
C12 C13 C14 C15 -175.3(3)
C20 N4 C16 C17 -45.7(3)
C8 N4 C16 C17 -166.7(2)
C12 N4 C16 C17 72.7(3)
N4 C16 C17 C18 -167.9(2)
C16 C17 C18 C19 -173.5(3)
C8 N4 C20 C21 56.5(3)
C16 N4 C20 C21 -62.4(3)
C12 N4 C20 C21 176.8(2)
N4 C20 C21 C22 -177.3(2)
C20 C21 C22 C23 175.6(3)
